data_1567408
loop_
_publ_author_name
'Crace, Ethan'
'Su, Alexander'
'Karunadasa, Hemamala I.'

_publ_section_title
;
 Reliably obtaining white light from layered halide perovskites at room
 temperature
;
_journal_name_full 'Chemical Science'
_journal_paper_doi 10.1039/D2SC02381D
_journal_year 2022
_chemical_formula_moiety 'Cl4 Pb, C5 H11 N3'
_chemical_formula_sum 'C5 H11 Cl4 N3 Pb'
_chemical_formula_weight 462.16
_chemical_name_systematic 'catena-[2-(2-ammonioethyl)-1H-imidazol-3-ium bis(mu-bromo)-dibromo-lead]'
_space_group_crystal_system monoclinic
_space_group_IT_number 14
_space_group_name_Hall '-P 2ybc'
_space_group_name_H-M_alt 'P 1 21/c 1'
_atom_sites_solution_hydrogens geom
_atom_sites_solution_primary dual
_audit_creation_date 2021-03-31
_audit_creation_method
;
Olex2 1.3
(compiled 2020.11.12 svn.r5f609507 for OlexSys, GUI svn.r6272)
;
_audit_update_record
;
2022-04-27 deposited with the CCDC.	2022-08-01 downloaded from the CCDC.
;
_cell_angle_alpha 90
_cell_angle_beta 106.444(2)
_cell_angle_gamma 90
_cell_formula_units_Z 4
_cell_length_a 9.6565(5)
_cell_length_b 11.2444(5)
_cell_length_c 11.4494(5)
_cell_measurement_reflns_used 6248
_cell_measurement_temperature 100
_cell_measurement_theta_max 28.27
_cell_measurement_theta_min 2.20
_cell_volume 1192.34(10)
_computing_cell_refinement 'SAINT V8.38A (Bruker, 2018)'
_computing_data_reduction 'SAINT V8.38A (Bruker, 2018)'
_computing_molecular_graphics 'Olex2 1.3 (Dolomanov et al., 2009)'
_computing_publication_material 'Olex2 1.3 (Dolomanov et al., 2009)'
_computing_structure_refinement 'XL  (Sheldrick, 2008)'
_computing_structure_solution 'ShelXT (Sheldrick, 2015)'
_diffrn_ambient_temperature 100.15
_diffrn_detector 'Bruker Photon II'
_diffrn_detector_area_resol_mean 7.3910
_diffrn_detector_type 'CMOS area detector'
_diffrn_measured_fraction_theta_full 1.000
_diffrn_measured_fraction_theta_max 0.998
_diffrn_measurement_device 'four-circle diffractometer'
_diffrn_measurement_device_type 'D8 Venture'
_diffrn_measurement_method '\w and \f scans'
_diffrn_radiation_collimation 'focusing mirrors'
_diffrn_radiation_monochromator 'mirror optics'
_diffrn_radiation_probe x-ray
_diffrn_radiation_type MoK\a
_diffrn_radiation_wavelength 0.71073
_diffrn_reflns_av_unetI/netI 0.0376
_diffrn_reflns_Laue_measured_fraction_full 1.000
_diffrn_reflns_Laue_measured_fraction_max 0.998
_diffrn_reflns_limit_h_max 12
_diffrn_reflns_limit_h_min -12
_diffrn_reflns_limit_k_max 14
_diffrn_reflns_limit_k_min 0
_diffrn_reflns_limit_l_max 15
_diffrn_reflns_limit_l_min 0
_diffrn_reflns_number 5494
_diffrn_reflns_point_group_measured_fraction_full 1.000
_diffrn_reflns_point_group_measured_fraction_max 0.998
_diffrn_reflns_theta_full 25.242
_diffrn_reflns_theta_max 28.310
_diffrn_reflns_theta_min 2.199
_diffrn_source 'microfocus sealed X-ray tube'
_diffrn_source_current 1.0
_diffrn_source_power 0.05
_diffrn_source_type 'Incoatec I\ms'
_diffrn_source_voltage 50.0
_diffrn_standards_number 0
_exptl_absorpt_coefficient_mu 15.007
_exptl_absorpt_correction_T_max 0.431125
_exptl_absorpt_correction_T_min 0.220416
_exptl_absorpt_correction_type multi-scan
_exptl_absorpt_process_details
;
 TWINABS-2012/1 (Bruker,2012) was used for absorption correction.

Final HKLF 4 output contains 37258 reflections, Rint = 0.0662
 (20910 with I > 3sig(I), Rint = 0.0507)
;
_exptl_crystal_colour 'clear light brown'
_exptl_crystal_colour_lustre clear
_exptl_crystal_colour_modifier light
_exptl_crystal_colour_primary brown
_exptl_crystal_density_diffrn 2.575
_exptl_crystal_description plate
_exptl_crystal_F_000 848
_exptl_crystal_preparation 'Slow cool in 6M HCl from 100C to 23C at 2C/hour.'
_exptl_crystal_recrystallization_method 'Slow cool in 6M HCl from 100C to 23C at 2C/hour.'
_exptl_crystal_size_max 0.2
_exptl_crystal_size_mid 0.11
_exptl_crystal_size_min 0.03
_refine_diff_density_max 1.722
_refine_diff_density_min -1.801
_refine_diff_density_rms 0.265
_refine_ls_extinction_coef 0.00151(16)
_refine_ls_extinction_expression Fc^*^=kFc[1+0.001xFc^2^\l^3^/sin(2\q)]^-1/4^
_refine_ls_extinction_method 'SHELXL-2018/3 (Sheldrick 2018)'
_refine_ls_goodness_of_fit_ref 1.095
_refine_ls_hydrogen_treatment constr
_refine_ls_matrix_type full
_refine_ls_number_parameters 121
_refine_ls_number_reflns 5494
_refine_ls_number_restraints 0
_refine_ls_restrained_S_all 1.095
_refine_ls_R_factor_all 0.0439
_refine_ls_R_factor_gt 0.0335
_refine_ls_shift/su_max 0.001
_refine_ls_shift/su_mean 0.000
_refine_ls_structure_factor_coef Fsqd
_refine_ls_weighting_details 'w=1/[\s^2^(Fo^2^)+(0.0091P)^2^+16.0017P] where P=(Fo^2^+2Fc^2^)/3'
_refine_ls_weighting_scheme calc
_refine_ls_wR_factor_gt 0.0707
_refine_ls_wR_factor_ref 0.0778
_reflns_Friedel_coverage 0.000
_reflns_number_gt 4918
_reflns_number_total 5494
_reflns_threshold_expression 'I > 2\s(I)'
_cod_data_source_file d2sc02381d2.cif
_cod_data_source_block twin4_a
_cod_database_code 1567408
_shelx_shelxl_version_number 2018/3
_shelx_space_group_comment
;
The symmetry employed for this shelxl refinement is uniquely defined
by the following loop, which should always be used as a source of
symmetry information in preference to the above space-group names.
They are only intended as comments.
;
_olex2_refinement_description
;
1. Twinned data refinement
 Scales: 0.78241
 0.21759
2.a Secondary CH2 refined with riding coordinates:
 C5(H5A,H5B), C4(H4A,H4B)
2.b Aromatic/amide H refined with riding coordinates:
 N1(H1), N2(H2), C2(H2A), C1(H1A)
2.c Idealised Me refined as rotating group:
 N3(H3B,H3C,H3A)
;
_olex2_exptl_crystal_mounting_method 'Mounted on MiTiGen Microloop with paratone oil.'
_olex2_submission_special_instructions 'No special instructions were received'

loop_
_space_group_symop_operation_xyz
'x, y, z'
'-x, y+1/2, -z+1/2'
'-x, -y, -z'
'x, -y-1/2, z-1/2'

loop_
_atom_site_label
_atom_site_type_symbol
_atom_site_fract_x
_atom_site_fract_y
_atom_site_fract_z
_atom_site_U_iso_or_equiv
_atom_site_adp_type
_atom_site_occupancy
_atom_site_site_symmetry_order
_atom_site_calc_flag
_atom_site_refinement_flags_posn
_atom_site_refinement_flags_adp
_atom_site_refinement_flags_occupancy
_atom_site_disorder_assembly
_atom_site_disorder_group
Pb1 Pb 0.51750(3) 0.70498(2) 0.22680(2) 0.00957(10) Uani 1 1 d . . . . .
Cl3 Cl 0.4853(2) 0.73221(16) 0.45068(15) 0.0134(4) Uani 1 1 d . . . . .
Cl1 Cl 0.2082(2) 0.75246(15) 0.12977(16) 0.0136(4) Uani 1 1 d . . . . .
Cl4 Cl 0.8107(2) 0.67511(16) 0.34622(16) 0.0142(3) Uani 1 1 d . . . . .
Cl2 Cl 0.5485(2) 0.95205(15) 0.23117(16) 0.0136(3) Uani 1 1 d . . . . .
N3 N 0.2797(7) 0.5062(6) 0.4753(6) 0.0128(13) Uani 1 1 d . . . . .
H3B H 0.250017 0.453537 0.523545 0.015 Uiso 1 1 calc R U . . .
H3C H 0.322794 0.569517 0.520772 0.015 Uiso 1 1 calc R U . . .
H3A H 0.343960 0.470118 0.442023 0.015 Uiso 1 1 calc R U . . .
N1 N -0.1736(8) 0.4298(6) 0.1671(6) 0.0141(13) Uani 1 1 d . . . . .
H1 H -0.199513 0.368669 0.204051 0.017 Uiso 1 1 calc R U . . .
N2 N -0.0461(8) 0.5671(6) 0.1179(6) 0.0155(14) Uani 1 1 d . . . . .
H2 H 0.027771 0.612718 0.117458 0.019 Uiso 1 1 calc R U . . .
C5 C 0.1529(9) 0.5478(7) 0.3764(7) 0.0148(15) Uani 1 1 d . . . . .
H5A H 0.184560 0.605763 0.324093 0.018 Uiso 1 1 calc R U . . .
H5B H 0.083157 0.587945 0.412133 0.018 Uiso 1 1 calc R U . . .
C2 C -0.1818(9) 0.5751(7) 0.0371(7) 0.0150(16) Uani 1 1 d . . . . .
H2A H -0.212628 0.630326 -0.027810 0.018 Uiso 1 1 calc R U . . .
C1 C -0.2626(10) 0.4891(7) 0.0680(7) 0.0174(16) Uani 1 1 d . . . . .
H1A H -0.361372 0.472533 0.029285 0.021 Uiso 1 1 calc R U . . .
C3 C -0.0439(9) 0.4789(7) 0.1978(7) 0.0135(15) Uani 1 1 d . . . . .
C4 C 0.0807(9) 0.4415(7) 0.3002(7) 0.0144(15) Uani 1 1 d . . . . .
H4A H 0.152158 0.399925 0.267562 0.017 Uiso 1 1 calc R U . . .
H4B H 0.047208 0.384921 0.352699 0.017 Uiso 1 1 calc R U . . .

loop_
_atom_site_aniso_label
_atom_site_aniso_U_11
_atom_site_aniso_U_22
_atom_site_aniso_U_33
_atom_site_aniso_U_23
_atom_site_aniso_U_13
_atom_site_aniso_U_12
Pb1 0.01111(15) 0.00925(13) 0.00865(13) 0.00022(9) 0.00330(10) 0.00018(11)
Cl3 0.0144(10) 0.0154(8) 0.0116(7) -0.0010(6) 0.0057(7) -0.0003(7)
Cl1 0.0130(10) 0.0136(9) 0.0141(7) 0.0005(6) 0.0038(7) -0.0007(6)
Cl4 0.0127(9) 0.0149(8) 0.0155(8) 0.0000(6) 0.0050(7) 0.0006(7)
Cl2 0.0175(10) 0.0098(7) 0.0134(7) -0.0003(6) 0.0040(7) 0.0001(6)
N3 0.011(3) 0.015(3) 0.012(3) 0.000(2) 0.004(2) -0.002(3)
N1 0.013(3) 0.013(3) 0.015(3) 0.001(2) 0.002(3) -0.003(3)
N2 0.019(4) 0.014(3) 0.015(3) 0.002(2) 0.007(3) -0.003(3)
C5 0.014(4) 0.013(4) 0.016(3) 0.001(3) 0.002(3) 0.000(3)
C2 0.017(4) 0.016(4) 0.009(3) -0.001(3) 0.000(3) 0.000(3)
C1 0.015(4) 0.017(4) 0.017(4) 0.002(3) -0.002(3) 0.001(3)
C3 0.018(4) 0.011(3) 0.013(3) -0.003(3) 0.008(3) 0.004(3)
C4 0.015(4) 0.013(4) 0.014(3) -0.001(3) 0.002(3) -0.001(3)

loop_
_atom_type_symbol
_atom_type_description
_atom_type_scat_dispersion_real
_atom_type_scat_dispersion_imag
_atom_type_scat_source
C C 0.0033 0.0016 'International Tables Vol C Tables 4.2.6.8 and 6.1.1.4'
H H 0.0000 0.0000 'International Tables Vol C Tables 4.2.6.8 and 6.1.1.4'
Cl Cl 0.1484 0.1585 'International Tables Vol C Tables 4.2.6.8 and 6.1.1.4'
N N 0.0061 0.0033 'International Tables Vol C Tables 4.2.6.8 and 6.1.1.4'
Pb Pb -3.3944 10.1111 'International Tables Vol C Tables 4.2.6.8 and 6.1.1.4'

loop_
_geom_angle_atom_site_label_1
_geom_angle_atom_site_label_2
_geom_angle_atom_site_label_3
_geom_angle
_geom_angle_site_symmetry_1
_geom_angle_site_symmetry_3
_geom_angle_publ_flag
Cl3 Pb1 Cl3 157.22(4) . 4_575 ?
Cl3 Pb1 Cl1 87.71(6) . . ?
Cl3 Pb1 Cl4 85.52(6) . . ?
Cl3 Pb1 Cl2 84.85(5) . . ?
Cl3 Pb1 Cl2 82.36(5) . 2_645 ?
Cl1 Pb1 Cl3 77.24(5) . 4_575 ?
Cl1 Pb1 Cl2 89.63(5) . 2_645 ?
Cl4 Pb1 Cl3 108.34(5) . 4_575 ?
Cl4 Pb1 Cl1 172.66(5) . . ?
Cl4 Pb1 Cl2 92.27(5) . 2_645 ?
Cl2 Pb1 Cl3 114.11(5) 2_645 4_575 ?
Cl2 Pb1 Cl3 77.05(5) . 4_575 ?
Cl2 Pb1 Cl1 85.29(5) . . ?
Cl2 Pb1 Cl4 91.28(5) . . ?
Cl2 Pb1 Cl2 166.416(16) . 2_645 ?
Pb1 Cl2 Pb1 157.59(7) . 2_655 ?
H3B N3 H3C 109.5 . . ?
H3B N3 H3A 109.5 . . ?
H3C N3 H3A 109.5 . . ?
C5 N3 H3B 109.5 . . ?
C5 N3 H3C 109.5 . . ?
C5 N3 H3A 109.5 . . ?
C1 N1 H1 125.1 . . ?
C3 N1 H1 125.1 . . ?
C3 N1 C1 109.8(7) . . ?
C2 N2 H2 125.2 . . ?
C3 N2 H2 125.2 . . ?
C3 N2 C2 109.5(7) . . ?
N3 C5 H5A 109.8 . . ?
N3 C5 H5B 109.8 . . ?
N3 C5 C4 109.4(6) . . ?
H5A C5 H5B 108.2 . . ?
C4 C5 H5A 109.8 . . ?
C4 C5 H5B 109.8 . . ?
N2 C2 H2A 126.6 . . ?
C1 C2 N2 106.7(7) . . ?
C1 C2 H2A 126.6 . . ?
N1 C1 H1A 126.6 . . ?
C2 C1 N1 106.8(7) . . ?
C2 C1 H1A 126.6 . . ?
N1 C3 N2 107.2(7) . . ?
N1 C3 C4 125.9(7) . . ?
N2 C3 C4 126.9(8) . . ?
C5 C4 H4A 109.3 . . ?
C5 C4 H4B 109.3 . . ?
C3 C4 C5 111.5(7) . . ?
C3 C4 H4A 109.3 . . ?
C3 C4 H4B 109.3 . . ?
H4A C4 H4B 108.0 . . ?

loop_
_geom_bond_atom_site_label_1
_geom_bond_atom_site_label_2
_geom_bond_distance
_geom_bond_site_symmetry_2
_geom_bond_publ_flag
Pb1 Cl3 2.6855(16) . ?
Pb1 Cl3 3.1676(16) 4_575 ?
Pb1 Cl1 2.926(2) . ?
Pb1 Cl4 2.794(2) . ?
Pb1 Cl2 2.7931(17) . ?
Pb1 Cl2 2.9833(17) 2_645 ?
N3 H3B 0.9100 . ?
N3 H3C 0.9100 . ?
N3 H3A 0.9100 . ?
N3 C5 1.489(10) . ?
N1 H1 0.8800 . ?
N1 C1 1.384(10) . ?
N1 C3 1.322(11) . ?
N2 H2 0.8800 . ?
N2 C2 1.376(11) . ?
N2 C3 1.345(10) . ?
C5 H5A 0.9900 . ?
C5 H5B 0.9900 . ?
C5 C4 1.528(11) . ?
C2 H2A 0.9500 . ?
C2 C1 1.351(12) . ?
C1 H1A 0.9500 . ?
C3 C4 1.484(11) . ?
C4 H4A 0.9900 . ?
C4 H4B 0.9900 . ?

loop_
_geom_torsion_atom_site_label_1
_geom_torsion_atom_site_label_2
_geom_torsion_atom_site_label_3
_geom_torsion_atom_site_label_4
_geom_torsion
_geom_torsion_site_symmetry_1
_geom_torsion_site_symmetry_2
_geom_torsion_site_symmetry_3
_geom_torsion_site_symmetry_4
_geom_torsion_publ_flag
N3 C5 C4 C3 -178.2(6) . . . . ?
N1 C3 C4 C5 -132.4(8) . . . . ?
N2 C2 C1 N1 -0.4(9) . . . . ?
N2 C3 C4 C5 48.6(10) . . . . ?
C2 N2 C3 N1 1.4(9) . . . . ?
C2 N2 C3 C4 -179.4(7) . . . . ?
C1 N1 C3 N2 -1.7(9) . . . . ?
C1 N1 C3 C4 179.2(7) . . . . ?
C3 N1 C1 C2 1.3(9) . . . . ?
C3 N2 C2 C1 -0.6(9) . . . . ?

loop_
_twin_individual_id
_twin_individual_mass_fraction_refined
1 0.78241
2 0.21759
